data_7048676
loop_
_publ_author_name
'Chang, Chao-Wan'
'Lee, Gene-Hsiang'

_publ_section_title
;
 Facile synthesis of 1,5-disubstituted 1,2,3-triazoles by the
 regiospecific alkylation of a ruthenium triazolato complex.
;
_journal_issue 6
_journal_name_full 'Dalton transactions (Cambridge, England : 2003)'
_journal_page_first 2028
_journal_page_last 2037
_journal_paper_doi 10.1039/c8dt04189j
_journal_volume 48
_journal_year 2019
_chemical_formula_sum 'C80 H78 F12 N6 O4 P6 Ru2'
_chemical_formula_weight 1803.44
_space_group_crystal_system triclinic
_space_group_IT_number 2
_space_group_name_Hall '-P 1'
_space_group_name_H-M_alt 'P -1'
_symmetry_space_group_name_Hall '-P 1'
_symmetry_space_group_name_H-M 'P -1'
_atom_sites_solution_hydrogens geom
_audit_creation_method SHELXL-2014/7
_audit_update_record
;
2018-10-15 deposited with the CCDC.
2019-01-02 downloaded from the CCDC.
;
_cell_angle_alpha 86.9979(11)
_cell_angle_beta 77.3854(12)
_cell_angle_gamma 86.1615(12)
_cell_formula_units_Z 1
_cell_length_a 12.1244(4)
_cell_length_b 12.4294(5)
_cell_length_c 15.4419(6)
_cell_measurement_reflns_used 9771
_cell_measurement_temperature 150(2)
_cell_measurement_theta_max 27.48
_cell_measurement_theta_min 2.45
_cell_volume 2264.11(15)
_computing_cell_refinement 'Bruker SAINT'
_computing_data_collection 'Bruker APEX3'
_computing_data_reduction 'Bruker SAINT'
_computing_molecular_graphics 'Bruker SHELXTL'
_computing_publication_material 'Bruker SHELXTL'
_computing_structure_refinement 'SHELXL-2014/7 (Sheldrick, 2014)'
_computing_structure_solution 'SHELXS-97 (Sheldrick 2008)'
_diffrn_ambient_temperature 150(2)
_diffrn_measured_fraction_theta_full 0.999
_diffrn_measured_fraction_theta_max 0.997
_diffrn_measurement_device_type 'Bruker D8 VENTURE'
_diffrn_measurement_method '\f and \w scans'
_diffrn_radiation_type MoK\a
_diffrn_radiation_wavelength 0.71073
_diffrn_reflns_av_R_equivalents 0.0264
_diffrn_reflns_av_unetI/netI 0.0385
_diffrn_reflns_Laue_measured_fraction_full 0.999
_diffrn_reflns_Laue_measured_fraction_max 0.997
_diffrn_reflns_limit_h_max 15
_diffrn_reflns_limit_h_min -15
_diffrn_reflns_limit_k_max 16
_diffrn_reflns_limit_k_min -16
_diffrn_reflns_limit_l_max 20
_diffrn_reflns_limit_l_min -20
_diffrn_reflns_number 20304
_diffrn_reflns_point_group_measured_fraction_full 0.999
_diffrn_reflns_point_group_measured_fraction_max 0.997
_diffrn_reflns_theta_full 25.242
_diffrn_reflns_theta_max 27.497
_diffrn_reflns_theta_min 2.313
_exptl_absorpt_coefficient_mu 0.511
_exptl_absorpt_correction_T_max 0.7456
_exptl_absorpt_correction_T_min 0.6930
_exptl_absorpt_correction_type multi-scan
_exptl_absorpt_process_details 'SADABS (Bruker, 2016)'
_exptl_crystal_colour colourless
_exptl_crystal_density_diffrn 1.323
_exptl_crystal_description plate
_exptl_crystal_F_000 918
_exptl_crystal_size_max 0.414
_exptl_crystal_size_mid 0.138
_exptl_crystal_size_min 0.042
_refine_diff_density_max 1.414
_refine_diff_density_min -1.078
_refine_diff_density_rms 0.094
_refine_ls_extinction_method none
_refine_ls_goodness_of_fit_ref 1.080
_refine_ls_hydrogen_treatment constr
_refine_ls_matrix_type full
_refine_ls_number_parameters 549
_refine_ls_number_reflns 10356
_refine_ls_number_restraints 67
_refine_ls_restrained_S_all 1.129
_refine_ls_R_factor_all 0.0840
_refine_ls_R_factor_gt 0.0667
_refine_ls_shift/su_max 0.001
_refine_ls_shift/su_mean 0.000
_refine_ls_structure_factor_coef Fsqd
_refine_ls_weighting_details 'w=1/[\s^2^(Fo^2^)+(0.0709P)^2^+5.3246P] where P=(Fo^2^+2Fc^2^)/3'
_refine_ls_weighting_scheme calc
_refine_ls_wR_factor_gt 0.1634
_refine_ls_wR_factor_ref 0.1757
_reflns_Friedel_coverage 0.000
_reflns_number_gt 8208
_reflns_number_total 10356
_reflns_threshold_expression 'I > 2\s(I)'
_cod_data_source_file c8dt04189j2.cif
_cod_data_source_block ic19246_sq
_cod_depositor_comments 'Adding full bibliography for 7048674--7048676.cif.'
_cod_database_code 7048676
_shelx_shelxl_version_number 2014/7
_shelx_space_group_comment
; 
The symmetry employed for this shelxl refinement is uniquely defined 
by the following loop, which should always be used as a source of 
symmetry information in preference to the above space-group names. 
They are only intended as comments. 
;
_shelx_estimated_absorpt_t_min 0.816
_shelx_estimated_absorpt_t_max 0.979

loop_
_space_group_symop_operation_xyz
'x, y, z'
'-x, -y, -z'

loop_
_atom_site_label
_atom_site_type_symbol
_atom_site_fract_x
_atom_site_fract_y
_atom_site_fract_z
_atom_site_U_iso_or_equiv
_atom_site_adp_type
_atom_site_occupancy
_atom_site_site_symmetry_order
_atom_site_calc_flag
_atom_site_refinement_flags_posn
_atom_site_refinement_flags_adp
_atom_site_refinement_flags_occupancy
_atom_site_disorder_assembly
_atom_site_disorder_group
Ru Ru 0.33635(4) -0.19847(3) 0.65962(2) 0.04416(13) Uani 1 1 d . . . . .
P1 P 0.49186(9) -0.31563(8) 0.64967(6) 0.0329(2) Uani 1 1 d . . . . .
P2 P 0.25274(10) -0.34649(11) 0.62728(7) 0.0437(3) Uani 1 1 d . . . . .
N1 N 0.2908(3) -0.2423(3) 0.7957(2) 0.0446(9) Uani 1 1 d . . . . .
N2 N 0.2710(3) -0.3431(3) 0.8228(2) 0.0398(8) Uani 1 1 d . . . . .
N3 N 0.2587(3) -0.3475(3) 0.9106(2) 0.0393(8) Uani 1 1 d . . . . .
O1 O 0.2412(3) -0.2927(3) 1.0956(2) 0.0604(9) Uani 1 1 d . . . . .
O2 O 0.2962(4) -0.1297(3) 1.0398(2) 0.0644(10) Uani 1 1 d . . . . .
C1 C 0.2913(4) -0.1828(4) 0.8659(3) 0.0494(11) Uani 1 1 d . . . . .
H1 H 0.3034 -0.1080 0.8643 0.059 Uiso 1 1 calc R U . . .
C2 C 0.2710(4) -0.2504(4) 0.9404(3) 0.0444(10) Uani 1 1 d . . . . .
C3 C 0.2670(4) -0.2289(4) 1.0352(3) 0.0494(11) Uani 1 1 d . . . . .
C4 C 0.2938(7) -0.0938(5) 1.1300(4) 0.0806(19) Uani 1 1 d . . . . .
H4A H 0.2153 -0.0910 1.1658 0.097 Uiso 1 1 calc R U . . .
H4B H 0.3410 -0.1446 1.1602 0.097 Uiso 1 1 calc R U . . .
C5 C 0.3382(8) 0.0128(7) 1.1201(6) 0.108(3) Uani 1 1 d . U . . .
H5A H 0.3432 0.0370 1.1784 0.161 Uiso 1 1 calc R U . . .
H5B H 0.2877 0.0634 1.0941 0.161 Uiso 1 1 calc R U . . .
H5C H 0.4137 0.0099 1.0810 0.161 Uiso 1 1 calc R U . . .
C6 C 0.2364(4) -0.4521(4) 0.9574(3) 0.0408(9) Uani 1 1 d . . . . .
H6A H 0.2632 -0.4533 1.0136 0.049 Uiso 1 1 calc R U . . .
H6B H 0.2800 -0.5098 0.9205 0.049 Uiso 1 1 calc R U . . .
C7 C 0.1131(4) -0.4753(4) 0.9780(3) 0.0411(10) Uani 1 1 d . . . . .
C8 C 0.0843(4) -0.5806(4) 0.9783(3) 0.0484(11) Uani 1 1 d . . . . .
H8 H 0.1419 -0.6363 0.9630 0.058 Uiso 1 1 calc R U . . .
C9 C -0.0287(4) -0.6057(4) 1.0009(3) 0.0504(11) Uani 1 1 d . . . . .
H9 H -0.0481 -0.6786 1.0019 0.061 Uiso 1 1 calc R U . . .
C10 C 0.4632(4) -0.4434(3) 0.6083(3) 0.0406(9) Uani 1 1 d . . . . .
H10A H 0.4815 -0.4393 0.5426 0.049 Uiso 1 1 calc DR U . . .
H10B H 0.5127 -0.5018 0.6282 0.049 Uiso 1 1 calc R U . . .
C11 C 0.3417(4) -0.4700(3) 0.6407(3) 0.0457(11) Uani 1 1 d . . . . .
H11A H 0.3278 -0.4948 0.7039 0.055 Uiso 1 1 calc R U . . .
H11B H 0.3234 -0.5282 0.6057 0.055 Uiso 1 1 calc R U . . .
C12 C 0.6273(4) -0.2872(6) 0.5740(3) 0.0670(17) Uani 1 1 d . . . . .
C13 C 0.6304(4) -0.2539(4) 0.4868(3) 0.0453(10) Uani 1 1 d . . . . .
H13 H 0.5610 -0.2385 0.4684 0.054 Uiso 1 1 calc R U . . .
C14 C 0.7300(5) -0.2423(5) 0.4259(3) 0.0667(16) Uani 1 1 d . . . . .
H14 H 0.7318 -0.1990 0.3731 0.080 Uiso 0.551(3) 1 calc R U P A 1
H14' H 0.7356 -0.2491 0.3640 0.080 Uiso 0.449(3) 1 calc R U P A 2
C15 C 0.8318(9) -0.2968(10) 0.4433(7) 0.067(2) Uani 0.551(3) 1 d . . P A 1
H15 H 0.8990 -0.2997 0.3981 0.080 Uiso 0.551(3) 1 calc R U P A 1
C16 C 0.8314(9) -0.3461(12) 0.5279(7) 0.079(3) Uani 0.551(3) 1 d . . P A 1
H16 H 0.8996 -0.3761 0.5424 0.095 Uiso 0.551(3) 1 calc R U P A 1
C17 C 0.7310(8) -0.3496(10) 0.5885(6) 0.063(2) Uani 0.551(3) 1 d . . P A 1
H17 H 0.7274 -0.3933 0.6413 0.076 Uiso 0.551(3) 1 calc R U P A 1
C15' C 0.8231(12) -0.2197(13) 0.4607(9) 0.067(2) Uani 0.449(3) 1 d . . P A 2
H15' H 0.8893 -0.1950 0.4217 0.080 Uiso 0.449(3) 1 calc R U P A 2
C16' C 0.8210(10) -0.2323(15) 0.5496(9) 0.079(3) Uani 0.449(3) 1 d . . P A 2
H16' H 0.8864 -0.2206 0.5715 0.095 Uiso 0.449(3) 1 calc R U P A 2
C17' C 0.7213(10) -0.2629(12) 0.6081(8) 0.063(2) Uani 0.449(3) 1 d . . P A 2
H17' H 0.7171 -0.2672 0.6704 0.076 Uiso 0.449(3) 1 calc R U P A 2
C18 C 0.5328(3) -0.3482(4) 0.7555(2) 0.0371(9) Uani 1 1 d . . . . .
C19 C 0.5531(5) -0.2625(4) 0.8032(3) 0.0587(14) Uani 1 1 d . . . . .
H19 H 0.5500 -0.1910 0.7786 0.070 Uiso 1 1 calc R U . . .
C20 C 0.5778(5) -0.2812(5) 0.8868(4) 0.0660(16) Uani 1 1 d . . . . .
H20 H 0.5913 -0.2223 0.9191 0.079 Uiso 1 1 calc R U . . .
C21 C 0.5828(4) -0.3840(4) 0.9224(3) 0.0531(12) Uani 1 1 d . . . . .
H21 H 0.5999 -0.3963 0.9794 0.064 Uiso 1 1 calc R U . . .
C22 C 0.5631(4) -0.4697(4) 0.8758(3) 0.0450(10) Uani 1 1 d . . . . .
H22 H 0.5670 -0.5410 0.9007 0.054 Uiso 1 1 calc R U . . .
C23 C 0.5375(3) -0.4519(3) 0.7927(3) 0.0378(9) Uani 1 1 d . . . . .
H23 H 0.5231 -0.5112 0.7612 0.045 Uiso 1 1 calc R U . . .
C24 C 0.1058(13) -0.3553(11) 0.6963(10) 0.047(3) Uani 0.551(3) 1 d . . P A 1
C25 C 0.0712(13) -0.4564(11) 0.7275(11) 0.055(3) Uani 0.551(3) 1 d . . P A 1
H25 H 0.1236 -0.5168 0.7148 0.066 Uiso 0.551(3) 1 calc R U P A 1
C26 C -0.0410(11) -0.4740(15) 0.7786(8) 0.069(4) Uani 0.551(3) 1 d . . P A 1
H26 H -0.0666 -0.5434 0.7986 0.082 Uiso 0.551(3) 1 calc R U P A 1
C27 C -0.1067(11) -0.3810(12) 0.7952(9) 0.070(3) Uani 0.551(3) 1 d . U P A 1
H27 H -0.1822 -0.3878 0.8277 0.083 Uiso 0.551(3) 1 calc R U P A 1
C28 C -0.0736(11) -0.2761(12) 0.7689(9) 0.082(3) Uani 0.551(3) 1 d . U P A 1
H28 H -0.1243 -0.2152 0.7848 0.099 Uiso 0.551(3) 1 calc R U P A 1
C29 C 0.0355(12) -0.2636(13) 0.7189(8) 0.073(4) Uani 0.551(3) 1 d . . P A 1
H29 H 0.0614 -0.1938 0.7006 0.088 Uiso 0.551(3) 1 calc R U P A 1
C24' C 0.1207(18) -0.4038(14) 0.6898(13) 0.047(3) Uani 0.449(3) 1 d . . P A 2
C25' C 0.1010(18) -0.5053(15) 0.7278(14) 0.055(3) Uani 0.449(3) 1 d . . P A 2
H25' H 0.1618 -0.5587 0.7207 0.066 Uiso 0.449(3) 1 calc R U P A 2
C26' C -0.0023(13) -0.5315(18) 0.7752(11) 0.069(4) Uani 0.449(3) 1 d . . P A 2
H26' H -0.0150 -0.6015 0.8018 0.082 Uiso 0.449(3) 1 calc R U P A 2
C27' C -0.0917(16) -0.4483(16) 0.7832(12) 0.070(3) Uani 0.449(3) 1 d . . P A 2
H27' H -0.1643 -0.4664 0.8161 0.083 Uiso 0.449(3) 1 calc R U P A 2
C28' C -0.0822(15) -0.3498(15) 0.7492(12) 0.082(3) Uani 0.449(3) 1 d . . P A 2
H28' H -0.1441 -0.2977 0.7561 0.099 Uiso 0.449(3) 1 calc R U P A 2
C29' C 0.0322(17) -0.3264(16) 0.6993(11) 0.073(4) Uani 0.449(3) 1 d . . P A 2
H29' H 0.0455 -0.2563 0.6731 0.088 Uiso 0.449(3) 1 calc R U P A 2
C30 C 0.2334(4) -0.3537(5) 0.5125(3) 0.0575(14) Uani 1 1 d . . . . .
C31 C 0.3151(4) -0.3175(4) 0.4417(3) 0.0386(9) Uani 1 1 d . . . . .
H31 H 0.3800 -0.2869 0.4532 0.046 Uiso 1 1 calc R U . . .
C32 C 0.3047(4) -0.3246(4) 0.3545(3) 0.0469(11) Uani 1 1 d . . . . .
H32 H 0.3681 -0.3154 0.3068 0.056 Uiso 0.551(3) 1 calc R U P A 1
H32' H 0.3505 -0.2837 0.3082 0.056 Uiso 0.449(3) 1 calc R U P A 2
C33 C 0.2047(13) -0.3444(10) 0.3389(9) 0.051(3) Uani 0.551(3) 1 d . . P A 1
H33 H 0.1952 -0.3440 0.2794 0.061 Uiso 0.551(3) 1 calc R U P A 1
C34 C 0.1143(10) -0.3656(11) 0.4077(7) 0.072(3) Uani 0.551(3) 1 d . . P A 1
H34 H 0.0434 -0.3806 0.3959 0.086 Uiso 0.551(3) 1 calc R U P A 1
C35 C 0.1282(9) -0.3649(10) 0.4950(6) 0.060(3) Uani 0.551(3) 1 d . . P A 1
H35 H 0.0645 -0.3721 0.5428 0.073 Uiso 0.551(3) 1 calc R U P A 1
C33' C 0.2239(17) -0.3945(12) 0.3346(12) 0.051(3) Uani 0.449(3) 1 d . . P A 2
H33' H 0.2186 -0.4029 0.2749 0.061 Uiso 0.449(3) 1 calc R U P A 2
C34' C 0.1549(12) -0.4486(14) 0.4028(8) 0.072(3) Uani 0.449(3) 1 d . . P A 2
H34' H 0.1005 -0.4933 0.3897 0.086 Uiso 0.449(3) 1 calc R U P A 2
C35' C 0.1623(11) -0.4400(13) 0.4897(8) 0.060(3) Uani 0.449(3) 1 d . . P A 2
H35' H 0.1236 -0.4873 0.5348 0.073 Uiso 0.449(3) 1 calc R U P A 2
C36 C 0.3876(13) -0.0264(9) 0.6688(9) 0.062(3) Uani 0.551(3) 1 d . . P A 1
H36 H 0.4229 -0.0007 0.7162 0.074 Uiso 0.551(3) 1 calc R U P A 1
C37 C 0.2653(13) -0.0292(9) 0.6738(10) 0.062(3) Uani 0.551(3) 1 d . . P A 1
H37 H 0.2014 0.0002 0.7206 0.074 Uiso 0.551(3) 1 calc R U P A 1
C38 C 0.2612(13) -0.0655(10) 0.5877(9) 0.066(3) Uani 0.551(3) 1 d . U P A 1
H38 H 0.1883 -0.0711 0.5684 0.079 Uiso 0.551(3) 1 calc R U P A 1
C39 C 0.3466(8) -0.0884(10) 0.5435(8) 0.0428(17) Uani 0.551(3) 1 d . U P A 1
H39 H 0.3564 -0.1128 0.4814 0.051 Uiso 0.551(3) 1 calc R U P A 1
C40 C 0.447(2) -0.0631(15) 0.5862(10) 0.072(4) Uani 0.551(3) 1 d . . P A 1
H40 H 0.5300 -0.0654 0.5597 0.087 Uiso 0.551(3) 1 calc R U P A 1
C36' C 0.316(2) -0.0241(13) 0.6817(13) 0.062(3) Uani 0.449(3) 1 d . . P A 2
H36' H 0.3209 0.0104 0.7377 0.074 Uiso 0.449(3) 1 calc R U P A 2
C37' C 0.2072(14) -0.0556(10) 0.6580(11) 0.062(3) Uani 0.449(3) 1 d . . P A 2
H37' H 0.1285 -0.0478 0.6949 0.074 Uiso 0.449(3) 1 calc R U P A 2
C38' C 0.2405(15) -0.0952(13) 0.5733(11) 0.066(3) Uani 0.449(3) 1 d . . P A 2
H38' H 0.1890 -0.1219 0.5376 0.079 Uiso 0.449(3) 1 calc R U P A 2
C39' C 0.3863(11) -0.0910(12) 0.5398(10) 0.0428(17) Uani 0.449(3) 1 d . . P A 2
H39' H 0.4382 -0.1049 0.4811 0.051 Uiso 0.449(3) 1 calc R U P A 2
C40' C 0.405(3) -0.048(2) 0.6137(13) 0.072(4) Uani 0.449(3) 1 d . . P A 2
H40' H 0.4837 -0.0341 0.6183 0.087 Uiso 0.449(3) 1 calc R U P A 2
P3 P 0.37711(14) 0.22153(12) 0.83420(11) 0.0648(4) Uani 1 1 d . . . . .
F1 F 0.3398(6) 0.3432(4) 0.8184(4) 0.1387(19) Uani 1 1 d . U . . .
F2 F 0.4846(5) 0.2645(5) 0.8581(4) 0.153(2) Uani 1 1 d . U . . .
F3 F 0.3061(4) 0.2312(4) 0.9328(3) 0.1006(13) Uani 1 1 d . U . . .
F4 F 0.4052(5) 0.0997(4) 0.8532(4) 0.1397(19) Uani 1 1 d . U . . .
F5 F 0.2713(4) 0.1895(4) 0.8021(3) 0.0990(13) Uani 1 1 d . U . . .
F6 F 0.4438(4) 0.2146(5) 0.7360(4) 0.1315(18) Uani 1 1 d . U . . .

loop_
_atom_site_aniso_label
_atom_site_aniso_U_11
_atom_site_aniso_U_22
_atom_site_aniso_U_33
_atom_site_aniso_U_23
_atom_site_aniso_U_13
_atom_site_aniso_U_12
Ru 0.0726(3) 0.03410(19) 0.02474(17) 0.00173(12) -0.01169(15) 0.00622(16)
P1 0.0374(5) 0.0417(5) 0.0219(4) 0.0040(4) -0.0096(4) -0.0131(4)
P2 0.0339(6) 0.0747(8) 0.0242(5) 0.0059(5) -0.0085(4) -0.0149(5)
N1 0.063(2) 0.0408(19) 0.0268(16) -0.0034(14) -0.0066(16) 0.0096(17)
N2 0.045(2) 0.050(2) 0.0228(15) -0.0013(14) -0.0059(14) 0.0055(16)
N3 0.0392(19) 0.054(2) 0.0239(15) -0.0028(14) -0.0057(14) 0.0020(16)
O1 0.080(3) 0.073(2) 0.0275(15) 0.0007(15) -0.0076(16) -0.020(2)
O2 0.095(3) 0.059(2) 0.0409(18) -0.0066(16) -0.0160(19) -0.015(2)
C1 0.066(3) 0.048(3) 0.033(2) -0.0082(18) -0.007(2) 0.005(2)
C2 0.049(3) 0.055(3) 0.029(2) -0.0025(18) -0.0069(18) -0.002(2)
C3 0.052(3) 0.060(3) 0.036(2) -0.007(2) -0.008(2) -0.005(2)
C4 0.121(6) 0.075(4) 0.055(3) -0.019(3) -0.033(4) -0.014(4)
C5 0.129(5) 0.093(4) 0.111(5) -0.015(4) -0.043(4) -0.022(4)
C6 0.042(2) 0.052(2) 0.0279(19) 0.0033(17) -0.0073(17) -0.0026(19)
C7 0.040(2) 0.060(3) 0.0230(18) -0.0020(17) -0.0061(16) -0.002(2)
C8 0.034(2) 0.057(3) 0.052(3) -0.007(2) -0.006(2) 0.005(2)
C9 0.044(3) 0.057(3) 0.048(3) -0.007(2) -0.006(2) 0.001(2)
C10 0.056(3) 0.040(2) 0.0269(18) -0.0093(16) -0.0147(18) 0.0071(19)
C11 0.071(3) 0.041(2) 0.031(2) 0.0006(17) -0.018(2) -0.023(2)
C12 0.043(3) 0.125(5) 0.036(2) 0.023(3) -0.011(2) -0.033(3)
C13 0.049(3) 0.059(3) 0.029(2) 0.0045(18) -0.0090(18) -0.016(2)
C14 0.063(3) 0.096(4) 0.039(3) 0.018(3) -0.005(2) -0.030(3)
C15 0.055(4) 0.090(7) 0.047(4) 0.008(5) 0.008(3) -0.020(6)
C16 0.039(4) 0.133(8) 0.062(5) 0.023(6) -0.006(4) -0.026(5)
C17 0.046(4) 0.099(6) 0.043(4) 0.019(5) -0.010(3) -0.019(5)
C15' 0.055(4) 0.090(7) 0.047(4) 0.008(5) 0.008(3) -0.020(6)
C16' 0.039(4) 0.133(8) 0.062(5) 0.023(6) -0.006(4) -0.026(5)
C17' 0.046(4) 0.099(6) 0.043(4) 0.019(5) -0.010(3) -0.019(5)
C18 0.036(2) 0.052(2) 0.0256(18) 0.0033(16) -0.0095(16) -0.0161(18)
C19 0.090(4) 0.053(3) 0.045(3) 0.013(2) -0.036(3) -0.033(3)
C20 0.095(4) 0.068(3) 0.051(3) 0.001(2) -0.045(3) -0.027(3)
C21 0.064(3) 0.070(3) 0.028(2) 0.008(2) -0.018(2) -0.008(3)
C22 0.048(3) 0.052(3) 0.035(2) 0.0109(18) -0.0106(19) -0.005(2)
C23 0.037(2) 0.046(2) 0.0315(19) 0.0012(16) -0.0089(16) -0.0059(18)
C24 0.027(5) 0.088(11) 0.024(3) 0.004(7) -0.006(3) 0.007(7)
C25 0.050(8) 0.087(11) 0.032(3) 0.007(7) -0.010(5) -0.034(7)
C26 0.042(8) 0.134(15) 0.035(3) 0.004(7) -0.017(5) -0.015(6)
C27 0.065(3) 0.081(4) 0.064(3) 0.003(3) -0.018(3) -0.005(3)
C28 0.075(3) 0.090(4) 0.082(4) 0.003(3) -0.019(3) 0.001(3)
C29 0.049(4) 0.115(12) 0.044(6) 0.008(6) 0.004(4) 0.015(8)
C24' 0.027(5) 0.088(11) 0.024(3) 0.004(7) -0.006(3) 0.007(7)
C25' 0.050(8) 0.087(11) 0.032(3) 0.007(7) -0.010(5) -0.034(7)
C26' 0.042(8) 0.134(15) 0.035(3) 0.004(7) -0.017(5) -0.015(6)
C27' 0.065(3) 0.081(4) 0.064(3) 0.003(3) -0.018(3) -0.005(3)
C28' 0.075(3) 0.090(4) 0.082(4) 0.003(3) -0.019(3) 0.001(3)
C29' 0.049(4) 0.115(12) 0.044(6) 0.008(6) 0.004(4) 0.015(8)
C30 0.041(3) 0.109(4) 0.026(2) 0.007(2) -0.0103(18) -0.028(3)
C31 0.034(2) 0.053(2) 0.0303(19) 0.0000(17) -0.0078(16) -0.0064(18)
C32 0.046(3) 0.065(3) 0.028(2) 0.0043(19) -0.0047(18) -0.003(2)
C33 0.050(6) 0.078(9) 0.027(3) -0.002(6) -0.012(3) -0.010(7)
C34 0.070(6) 0.115(8) 0.040(3) 0.007(6) -0.024(4) -0.049(6)
C35 0.060(6) 0.097(7) 0.030(3) 0.003(5) -0.012(3) -0.042(6)
C33' 0.050(6) 0.078(9) 0.027(3) -0.002(6) -0.012(3) -0.010(7)
C34' 0.070(6) 0.115(8) 0.040(3) 0.007(6) -0.024(4) -0.049(6)
C35' 0.060(6) 0.097(7) 0.030(3) 0.003(5) -0.012(3) -0.042(6)
C36 0.104(11) 0.026(3) 0.054(5) 0.002(3) -0.016(8) -0.003(7)
C37 0.075(9) 0.032(5) 0.073(6) 0.006(4) -0.006(6) 0.004(5)
C38 0.073(3) 0.063(4) 0.064(3) 0.012(3) -0.025(3) 0.002(3)
C39 0.045(4) 0.040(2) 0.042(2) 0.0092(17) -0.009(3) -0.001(3)
C40 0.140(18) 0.033(6) 0.039(10) 0.013(6) -0.006(7) -0.023(8)
C36' 0.104(11) 0.026(3) 0.054(5) 0.002(3) -0.016(8) -0.003(7)
C37' 0.075(9) 0.032(5) 0.073(6) 0.006(4) -0.006(6) 0.004(5)
C38' 0.073(3) 0.063(4) 0.064(3) 0.012(3) -0.025(3) 0.002(3)
C39' 0.045(4) 0.040(2) 0.042(2) 0.0092(17) -0.009(3) -0.001(3)
C40' 0.140(18) 0.033(6) 0.039(10) 0.013(6) -0.006(7) -0.023(8)
P3 0.0693(9) 0.0559(8) 0.0731(10) -0.0254(7) -0.0175(8) -0.0063(7)
F1 0.182(4) 0.085(3) 0.138(4) -0.002(3) -0.014(3) 0.000(3)
F2 0.128(4) 0.180(4) 0.170(4) -0.064(4) -0.053(3) -0.036(3)
F3 0.129(3) 0.110(3) 0.063(2) -0.009(2) -0.025(2) 0.011(2)
F4 0.182(4) 0.104(3) 0.139(4) -0.019(3) -0.058(3) 0.038(3)
F5 0.091(3) 0.130(3) 0.084(2) -0.006(2) -0.029(2) -0.027(2)
F6 0.105(3) 0.159(4) 0.119(3) -0.052(3) 0.022(3) -0.041(3)

loop_
_atom_type_symbol
_atom_type_description
_atom_type_scat_dispersion_real
_atom_type_scat_dispersion_imag
_atom_type_scat_source
C C 0.0033 0.0016 'International Tables Vol C Tables 4.2.6.8 and 6.1.1.4'
H H 0.0000 0.0000 'International Tables Vol C Tables 4.2.6.8 and 6.1.1.4'
N N 0.0061 0.0033 'International Tables Vol C Tables 4.2.6.8 and 6.1.1.4'
O O 0.0106 0.0060 'International Tables Vol C Tables 4.2.6.8 and 6.1.1.4'
F F 0.0171 0.0103 'International Tables Vol C Tables 4.2.6.8 and 6.1.1.4'
P P 0.1023 0.0942 'International Tables Vol C Tables 4.2.6.8 and 6.1.1.4'
Ru Ru -1.2594 0.8363 'International Tables Vol C Tables 4.2.6.8 and 6.1.1.4'

loop_
_geom_angle_atom_site_label_1
_geom_angle_atom_site_label_2
_geom_angle_atom_site_label_3
_geom_angle
_geom_angle_site_symmetry_1
_geom_angle_site_symmetry_3
N1 Ru C40' 122.1(6) . .
N1 Ru C39 154.9(3) . .
N1 Ru C36' 94.0(5) . .
C40' Ru C36' 36.7(7) . .
N1 Ru C38 127.7(4) . .
C39 Ru C38 30.0(5) . .
N1 Ru C39' 157.5(4) . .
C40' Ru C39' 36.2(8) . .
C36' Ru C39' 64.0(7) . .
N1 Ru C37 95.6(4) . .
C39 Ru C37 59.3(5) . .
C38 Ru C37 38.0(5) . .
N1 Ru C38' 130.1(5) . .
C40' Ru C38' 64.4(11) . .
C36' Ru C38' 62.6(7) . .
C39' Ru C38' 45.6(6) . .
N1 Ru P1 88.31(10) . .
C40' Ru P1 103.9(9) . .
C39 Ru P1 112.9(3) . .
C36' Ru P1 130.6(6) . .
C38 Ru P1 142.9(4) . .
C39' Ru P1 102.1(3) . .
C37 Ru P1 147.5(4) . .
C38' Ru P1 140.9(5) . .
N1 Ru P2 89.69(11) . .
C40' Ru P2 147.1(8) . .
C39 Ru P2 105.5(3) . .
C36' Ru P2 145.8(6) . .
C38 Ru P2 103.2(3) . .
C39' Ru P2 111.1(4) . .
C37 Ru P2 128.6(5) . .
C38' Ru P2 89.4(4) . .
P1 Ru P2 83.49(4) . .
N1 Ru C36 99.7(4) . .
C39 Ru C36 61.4(5) . .
C38 Ru C36 60.8(5) . .
C37 Ru C36 38.0(5) . .
P1 Ru C36 109.5(4) . .
P2 Ru C36 164.0(4) . .
N1 Ru C37' 98.2(4) . .
C40' Ru C37' 64.3(9) . .
C36' Ru C37' 39.6(6) . .
C39' Ru C37' 68.6(5) . .
C38' Ru C37' 35.6(6) . .
P1 Ru C37' 168.3(4) . .
P2 Ru C37' 106.2(4) . .
C18 P1 C10 106.24(19) . .
C18 P1 C12 103.0(2) . .
C10 P1 C12 100.7(3) . .
C18 P1 Ru 114.15(15) . .
C10 P1 Ru 109.60(15) . .
C12 P1 Ru 121.5(2) . .
C11 P2 C24' 94.2(5) . .
C11 P2 C30 102.7(2) . .
C24' P2 C30 100.5(6) . .
C11 P2 C24 111.6(4) . .
C30 P2 C24 103.5(5) . .
C11 P2 Ru 110.19(14) . .
C24' P2 Ru 127.7(5) . .
C30 P2 Ru 116.97(18) . .
C24 P2 Ru 111.4(5) . .
N2 N1 C1 109.7(3) . .
N2 N1 Ru 121.2(3) . .
C1 N1 Ru 128.6(3) . .
N1 N2 N3 106.9(3) . .
N2 N3 C2 110.9(4) . .
N2 N3 C6 117.8(3) . .
C2 N3 C6 131.4(3) . .
C3 O2 C4 115.8(4) . .
N1 C1 C2 107.4(4) . .
N3 C2 C1 105.2(4) . .
N3 C2 C3 124.3(4) . .
C1 C2 C3 130.5(4) . .
O1 C3 O2 126.9(4) . .
O1 C3 C2 124.4(5) . .
O2 C3 C2 108.6(4) . .
C5 C4 O2 107.2(6) . .
N3 C6 C7 112.9(4) . .
C8 C7 C9 119.6(4) . 2_547
C8 C7 C6 118.6(4) . .
C9 C7 C6 121.8(4) 2_547 .
C7 C8 C9 120.2(4) . .
C7 C9 C8 120.2(5) 2_547 .
C11 C10 P1 111.9(3) . .
C10 C11 P2 107.7(3) . .
C13 C12 C17' 115.9(6) . .
C13 C12 C17 114.5(6) . .
C13 C12 P1 120.4(4) . .
C17' C12 P1 120.4(6) . .
C17 C12 P1 118.1(5) . .
C14 C13 C12 122.3(5) . .
C13 C14 C15' 115.6(7) . .
C13 C14 C15 118.8(6) . .
C16 C15 C14 119.7(9) . .
C17 C16 C15 118.6(10) . .
C16 C17 C12 121.8(9) . .
C16' C15' C14 121.5(10) . .
C15' C16' C17' 119.4(12) . .
C16' C17' C12 119.6(11) . .
C23 C18 C19 118.8(4) . .
C23 C18 P1 123.7(3) . .
C19 C18 P1 117.4(3) . .
C18 C19 C20 120.3(5) . .
C21 C20 C19 120.2(5) . .
C20 C21 C22 120.2(4) . .
C21 C22 C23 120.1(4) . .
C18 C23 C22 120.4(4) . .
C25 C24 C29 120.8(14) . .
C25 C24 P2 117.5(9) . .
C29 C24 P2 121.6(12) . .
C24 C25 C26 122.7(13) . .
C27 C26 C25 113.1(14) . .
C26 C27 C28 126.3(13) . .
C29 C28 C27 118.3(13) . .
C24 C29 C28 118.6(15) . .
C25' C24' C29' 119.0(19) . .
C25' C24' P2 130.6(13) . .
C29' C24' P2 110.4(14) . .
C26' C25' C24' 122.2(17) . .
C25' C26' C27' 116.8(19) . .
C28' C27' C26' 125.9(19) . .
C27' C28' C29' 114.6(17) . .
C24' C29' C28' 121.6(19) . .
C35 C30 C31 115.9(5) . .
C31 C30 C35' 114.3(6) . .
C35 C30 P2 121.3(5) . .
C31 C30 P2 120.3(3) . .
C35' C30 P2 119.8(5) . .
C30 C31 C32 121.8(4) . .
C33 C32 C31 118.8(7) . .
C31 C32 C33' 119.5(8) . .
C32 C33 C34 121.0(11) . .
C33 C34 C35 119.3(10) . .
C30 C35 C34 120.6(9) . .
C34' C33' C32 119.3(14) . .
C33' C34' C35' 121.7(13) . .
C34' C35' C30 119.0(10) . .
C40 C36 C37 109.2(15) . .
C40 C36 Ru 73.3(10) . .
C37 C36 Ru 68.6(7) . .
C38 C37 C36 102.6(12) . .
C38 C37 Ru 70.2(7) . .
C36 C37 Ru 73.3(7) . .
C39 C38 C37 115.2(14) . .
C39 C38 Ru 74.2(9) . .
C37 C38 Ru 71.8(7) . .
C38 C39 C40 112.1(13) . .
C38 C39 Ru 75.8(9) . .
C40 C39 Ru 74.2(8) . .
C36 C40 C39 100.6(16) . .
C36 C40 Ru 71.2(9) . .
C39 C40 Ru 65.3(8) . .
C40' C36' C37' 109(2) . .
C40' C36' Ru 68.4(12) . .
C37' C36' Ru 73.4(8) . .
C38' C37' C36' 105.2(15) . .
C38' C37' Ru 70.7(9) . .
C36' C37' Ru 67.0(8) . .
C37' C38' C39' 108.6(13) . .
C37' C38' Ru 73.7(9) . .
C39' C38' Ru 66.3(7) . .
C40' C39' C38' 97.5(16) . .
C40' C39' Ru 67.8(11) . .
C38' C39' Ru 68.2(7) . .
C39' C40' C36' 120(3) . .
C39' C40' Ru 76.0(13) . .
C36' C40' Ru 74.9(12) . .
F5 P3 F4 88.7(3) . .
F5 P3 F6 87.5(3) . .
F4 P3 F6 91.5(3) . .
F5 P3 F2 173.4(4) . .
F4 P3 F2 96.7(4) . .
F6 P3 F2 88.6(3) . .
F5 P3 F1 88.5(3) . .
F4 P3 F1 176.0(4) . .
F6 P3 F1 91.3(3) . .
F2 P3 F1 86.3(4) . .
F5 P3 F3 91.3(3) . .
F4 P3 F3 90.0(3) . .
F6 P3 F3 178.0(3) . .
F2 P3 F3 92.5(3) . .
F1 P3 F3 87.2(3) . .

loop_
_geom_bond_atom_site_label_1
_geom_bond_atom_site_label_2
_geom_bond_distance
_geom_bond_site_symmetry_2
Ru N1 2.104(3) .
Ru C40' 2.12(2) .
Ru C39 2.185(12) .
Ru C36' 2.201(16) .
Ru C38 2.202(13) .
Ru C39' 2.221(15) .
Ru C37 2.222(11) .
Ru C38' 2.252(16) .
Ru P1 2.2866(12) .
Ru P2 2.2867(13) .
Ru C36 2.287(12) .
Ru C37' 2.290(14) .
P1 C18 1.827(4) .
P1 C10 1.824(4) .
P1 C12 1.839(5) .
P2 C11 1.845(5) .
P2 C24' 1.85(2) .
P2 C30 1.846(4) .
P2 C24 1.873(16) .
N1 N2 1.321(5) .
N1 C1 1.345(5) .
N2 N3 1.330(4) .
N3 C2 1.343(6) .
N3 C6 1.465(6) .
O1 C3 1.194(6) .
O2 C3 1.315(6) .
O2 C4 1.478(6) .
C1 C2 1.376(6) .
C2 C3 1.492(6) .
C4 C5 1.452(10) .
C6 C7 1.503(6) .
C7 C8 1.377(7) .
C7 C9 1.384(7) 2_547
C8 C9 1.391(7) .
C9 C7 1.384(7) 2_547
C10 C11 1.502(7) .
C12 C13 1.382(6) .
C12 C17' 1.411(13) .
C12 C17 1.486(12) .
C13 C14 1.370(7) .
C14 C15' 1.403(15) .
C14 C15 1.438(13) .
C15 C16 1.413(15) .
C16 C17 1.365(14) .
C15' C16' 1.368(18) .
C16' C17' 1.404(16) .
C18 C23 1.387(6) .
C18 C19 1.390(6) .
C19 C20 1.392(6) .
C20 C21 1.367(7) .
C21 C22 1.378(7) .
C22 C23 1.388(6) .
C24 C25 1.38(2) .
C24 C29 1.388(17) .
C25 C26 1.44(2) .
C26 C27 1.36(2) .
C27 C28 1.403(19) .
C28 C29 1.393(19) .
C24' C25' 1.38(3) .
C24' C29' 1.38(2) .
C25' C26' 1.36(3) .
C26' C27' 1.44(2) .
C27' C28' 1.31(3) .
C28' C29' 1.47(3) .
C30 C35 1.378(11) .
C30 C31 1.383(6) .
C30 C35' 1.521(13) .
C31 C32 1.388(6) .
C32 C33 1.329(16) .
C32 C33' 1.44(2) .
C33 C34 1.378(19) .
C34 C35 1.394(13) .
C33' C34' 1.37(2) .
C34' C35' 1.374(16) .
C36 C40 1.404(17) .
C36 C37 1.471(18) .
C37 C38 1.44(2) .
C38 C39 1.136(17) .
C39 C40 1.56(3) .
C36' C40' 1.36(3) .
C36' C37' 1.52(2) .
C37' C38' 1.39(2) .
C38' C39' 1.73(2) .
C39' C40' 1.35(3) .
P3 F5 1.554(4) .
P3 F4 1.556(5) .
P3 F6 1.559(5) .
P3 F2 1.563(5) .
P3 F1 1.571(5) .
P3 F3 1.583(4) .
